data_1538511
loop_
_publ_author_name
'Pushcharovskii, D.Yu.'
'Suleimanov, E.V.'
'Barinova, A.V.'
'Pasero, M.'
'Merlino, S.'
'Alekseev, E.V.'

_publ_section_title
;
 Crystal structure of Sr (As U O6)2 (H2 O)8
;
_journal_name_full Kristallografiya
_journal_page_first 246
_journal_page_last 249
_journal_volume 48
_journal_year 2003
_chemical_formula_sum 'As2 H16 O20 Sr U2'
_chemical_name_systematic 'Sr (As U O6)2 (H2 O)8'
_space_group_IT_number 7
_symmetry_space_group_name_Hall 'P -2yc'
_symmetry_space_group_name_H-M 'P 1 c 1'
_cell_angle_alpha 90
_cell_angle_beta 92.67
_cell_angle_gamma 90
_cell_formula_units_Z 2
_cell_length_a 7.154
_cell_length_b 7.101
_cell_length_c 18.901
_cell_volume 959.139
_citation_journal_id_ASTM KRISAJ
_cod_data_source_file Pushcharovskii_KRISAJ_2003_428.cif
_cod_data_source_block H16As2O20Sr1U2
_cod_original_cell_volume 959.1388
_cod_original_formula_sum 'H16 As2 O20 Sr1 U2'
_cod_database_code 1538511

loop_
_symmetry_equiv_pos_as_xyz
x,y,z
x,-y,z+1/2

loop_
_atom_site_label
_atom_site_type_symbol
_atom_site_fract_x
_atom_site_fract_y
_atom_site_fract_z
_atom_site_occupancy
_atom_site_U_iso_or_equiv
O3 O-2 0.102 0.259 0.557 1 0.0
O8 O-2 0.072 0.426 -0.048 1 0.0
O13 O-2 0.491 0.537 0.832 1 0.0
As1 As+5 0.1088 0.2493 0.0146 1 0.0
O6 O-2 -0.059 0.205 0.071 1 0.0
O9 O-2 0.589 0.949 0.057 1 0.0
O17 O-2 0.463 0.143 0.7 1 0.0
U2 U+6 0.1086 0.2585 0.465 1 0.0
O7 O-2 0.141 0.063 -0.041 1 0.0
O11 O-2 0.803 0.769 -0.043 1 0.0
O14 O-2 0.325 0.12 0.841 1 0.0
O18 O-2 0.267 0.512 0.692 1 0.0
O1 O-2 0.609 0.275 -0.032 1 0.0
O20 O-2 0.933 0.302 0.695 1 0.0
O10 O-2 0.683 0.578 0.066 1 0.0
O15 O-2 0.029 0.9 0.713 1 0.0
O2 O-2 0.615 0.244 0.16 1 0.0
Sr1 Sr+2 0.3634 0.8307 0.7647 1 0.0
O19 O-2 0.814 0.332 0.83 1 0.0
U1 U+6 0.6157 0.2598 0.0648 1 0.0
O12 O-2 0.43 0.7 -0.039 1 0.0
As2 As+5 0.621 0.751 0.0132 1 0.0
O4 O-2 0.125 0.256 0.37 1 0.0
O16 O-2 0.707 0.94 0.818 1 0.0
O5 O-2 -0.694 0.292 0.061 1 0.0
